data_4303366
loop_
_publ_author_name
'Siu-Tung Lam'
'Nianyong Zhu'
'Vivian Wing-Wah Yam'

_publ_section_title
;
Synthesis and Characterization of Luminescent Rhenium(I) Tricarbonyl
Diimine Complexes with a Triarylboron Moiety and the Study of Their
Fluoride Ion-Binding Properties
;
_journal_name_full 'Inorganic Chemistry'
_journal_page_first 9664
_journal_page_last 9670
_journal_paper_doi 10.1021/ic900803a
_journal_volume 48
_journal_year 2009
_chemical_formula_moiety 'C53 H50 B N2 O3 Re'
_chemical_formula_sum 'C53 H50 B N2 O3 Re'
_chemical_formula_weight 959.96
_chemical_name_systematic
;
 ?
;
_space_group_IT_number 2
_symmetry_cell_setting triclinic
_symmetry_space_group_name_Hall '-P 1'
_symmetry_space_group_name_H-M 'P -1'
_atom_sites_solution_hydrogens geom
_atom_sites_solution_primary direct
_atom_sites_solution_secondary difmap
_audit_creation_method SHELXL-97
_cell_angle_alpha 107.81(2)
_cell_angle_beta 98.15(2)
_cell_angle_gamma 92.75(2)
_cell_formula_units_Z 2
_cell_length_a 9.463(2)
_cell_length_b 13.821(2)
_cell_length_c 20.383(4)
_cell_measurement_reflns_used 0
_cell_measurement_temperature 301(2)
_cell_measurement_theta_max 0
_cell_measurement_theta_min 0
_cell_volume 2500.6(9)
_computing_cell_refinement 'Bruker XSCANS'
_computing_data_collection 'Bruker XSCANS'
_computing_data_reduction 'Bruker SHELXTL'
_computing_molecular_graphics 'Ortep-3 for Windows (Farrugia, 1997)'
_computing_publication_material 'WinGX publication routines (Farrugia, 1999)'
_computing_structure_refinement 'SHELXL-97 (Sheldrick, 1997)'
_computing_structure_solution SHELXS-97
_diffrn_ambient_temperature 301(2)
_diffrn_measured_fraction_theta_full 0.966
_diffrn_measured_fraction_theta_max 0.966
_diffrn_measurement_device_type 'Bruker Smart CCD 1000'
_diffrn_measurement_method 'phi and omega scans'
_diffrn_radiation_monochromator graphite
_diffrn_radiation_source 'fine-focus sealed tube'
_diffrn_radiation_type MoK\a
_diffrn_radiation_wavelength 0.71073
_diffrn_reflns_av_R_equivalents 0.0206
_diffrn_reflns_av_sigmaI/netI 0.0337
_diffrn_reflns_limit_h_max 11
_diffrn_reflns_limit_h_min -11
_diffrn_reflns_limit_k_max 16
_diffrn_reflns_limit_k_min -14
_diffrn_reflns_limit_l_max 24
_diffrn_reflns_limit_l_min -24
_diffrn_reflns_number 15223
_diffrn_reflns_theta_full 25.68
_diffrn_reflns_theta_max 25.68
_diffrn_reflns_theta_min 2.13
_exptl_absorpt_coefficient_mu 2.470
_exptl_absorpt_correction_T_max 1.000000
_exptl_absorpt_correction_T_min 0.676319
_exptl_absorpt_correction_type empirical
_exptl_absorpt_process_details SADABS
_exptl_crystal_colour orange
_exptl_crystal_density_diffrn 1.275
_exptl_crystal_density_method 'not measured'
_exptl_crystal_description prism
_exptl_crystal_F_000 972
_exptl_crystal_size_max 0.3
_exptl_crystal_size_mid 0.25
_exptl_crystal_size_min 0.1
_refine_diff_density_max 2.200
_refine_diff_density_min -0.792
_refine_diff_density_rms 0.184
_refine_ls_extinction_method none
_refine_ls_goodness_of_fit_ref 0.944
_refine_ls_hydrogen_treatment constr
_refine_ls_matrix_type full
_refine_ls_number_parameters 574
_refine_ls_number_reflns 9170
_refine_ls_number_restraints 64
_refine_ls_restrained_S_all 0.942
_refine_ls_R_factor_all 0.0772
_refine_ls_R_factor_gt 0.0667
_refine_ls_shift/su_max 0.003
_refine_ls_shift/su_mean 0.000
_refine_ls_structure_factor_coef Fsqd
_refine_ls_weighting_details 'calc w=1/[\s^2^(Fo^2^)+(0.1566P)^2^+8.4711P] where P=(Fo^2^+2Fc^2^)/3'
_refine_ls_weighting_scheme calc
_refine_ls_wR_factor_gt 0.2051
_refine_ls_wR_factor_ref 0.2172
_reflns_number_gt 7707
_reflns_number_total 9170
_reflns_threshold_expression >2sigma(I)
_cod_data_source_file ic900803a_si_002.cif
_cod_data_source_block shelxl
_cod_original_cell_volume 2500.6(8)
_cod_database_code 4303366

loop_
_symmetry_equiv_pos_as_xyz
'x, y, z'
'-x, -y, -z'

loop_
_atom_site_label
_atom_site_type_symbol
_atom_site_fract_x
_atom_site_fract_y
_atom_site_fract_z
_atom_site_U_iso_or_equiv
_atom_site_adp_type
_atom_site_occupancy
_atom_site_symmetry_multiplicity
_atom_site_calc_flag
_atom_site_refinement_flags
_atom_site_disorder_assembly
_atom_site_disorder_group
C4 C 0.7075(9) 0.2530(6) 0.6427(4) 0.0548(17) Uani 1 1 d . . .
C5 C 0.6385(8) 0.2362(6) 0.6831(4) 0.0532(17) Uani 1 1 d . A .
C6 C 0.5495(7) 0.2220(5) 0.7317(3) 0.0481(15) Uani 1 1 d . . .
C7 C 0.5797(8) 0.1527(6) 0.7684(4) 0.0519(16) Uani 1 1 d . A .
C8 C 0.4918(8) 0.1399(6) 0.8146(4) 0.0559(17) Uani 1 1 d . . .
C9 C 0.3754(8) 0.2003(6) 0.8294(4) 0.0508(16) Uani 1 1 d . A .
C10 C 0.3473(8) 0.2726(6) 0.7932(4) 0.0506(16) Uani 1 1 d . . .
C11 C 0.4330(8) 0.2820(6) 0.7441(4) 0.0495(15) Uani 1 1 d . A .
B1 B 0.2736(9) 0.1837(7) 0.8797(4) 0.0522(18) Uani 1 1 d . . .
C12 C 0.2506(8) 0.2776(6) 0.9462(4) 0.0529(16) Uani 1 1 d . A .
C13 C 0.3691(9) 0.3358(6) 0.9930(4) 0.062(2) Uani 1 1 d . . .
C14 C 0.3510(10) 0.4132(6) 1.0524(4) 0.064(2) Uani 1 1 d . A .
C15 C 0.2091(10) 0.4302(6) 1.0665(5) 0.065(2) Uani 1 1 d . . .
C16 C 0.0899(9) 0.3752(6) 1.0195(4) 0.0579(18) Uani 1 1 d . A .
C17 C 0.1111(9) 0.2983(6) 0.9597(4) 0.0558(17) Uani 1 1 d . . .
C18 C 0.1918(13) 0.5076(7) 1.1301(5) 0.078(3) Uani 1 1 d . A .
C19 C 0.1796(16) 0.5669(9) 1.1803(7) 0.107(4) Uani 1 1 d . . .
H19 H 0.1695 0.6160 1.2219 0.128 Uiso 1 1 calc R A .
C20 C 0.1942(8) 0.0739(6) 0.8677(4) 0.0526(16) Uani 1 1 d . A .
C21 C 0.2005(9) 0.0317(6) 0.9235(4) 0.0580(18) Uani 1 1 d . . .
C22 C 0.1250(11) -0.0625(6) 0.9133(4) 0.065(2) Uani 1 1 d . A .
C23 C 0.0455(12) -0.1143(7) 0.8485(5) 0.072(2) Uani 1 1 d . . .
C24 C 0.0367(10) -0.0747(6) 0.7920(4) 0.0622(19) Uani 1 1 d . A .
C25 C 0.1122(8) 0.0185(6) 0.8024(4) 0.0529(16) Uani 1 1 d . . .
C26 C -0.0341(16) -0.2134(9) 0.8382(7) 0.102(4) Uani 1 1 d . A .
C27 C -0.090(2) -0.2890(13) 0.8299(9) 0.156(9) Uani 1 1 d . . .
H27 H -0.1372 -0.3528 0.8228 0.187 Uiso 1 1 calc R A .
C28 C 0.7065(9) 0.0911(8) 0.7556(5) 0.070(2) Uani 1 1 d . . .
H28A H 0.7790 0.1130 0.7965 0.105 Uiso 1 1 calc R A .
H28B H 0.7448 0.1013 0.7168 0.105 Uiso 1 1 calc R . .
H28C H 0.6762 0.0200 0.7453 0.105 Uiso 1 1 calc R . .
C29 C 0.5281(11) 0.0662(8) 0.8560(6) 0.079(3) Uani 1 1 d . A .
H29A H 0.5417 0.0010 0.8245 0.118 Uiso 1 1 calc R . .
H29B H 0.4509 0.0585 0.8804 0.118 Uiso 1 1 calc R . .
H29C H 0.6146 0.0930 0.8890 0.118 Uiso 1 1 calc R . .
C30 C 0.2218(9) 0.3339(7) 0.8034(4) 0.0607(19) Uani 1 1 d . A .
H30A H 0.2541 0.4018 0.8338 0.091 Uiso 1 1 calc R . .
H30B H 0.1550 0.3024 0.8238 0.091 Uiso 1 1 calc R . .
H30C H 0.1757 0.3369 0.7590 0.091 Uiso 1 1 calc R . .
C31 C 0.4029(11) 0.3558(7) 0.7037(5) 0.067(2) Uani 1 1 d . . .
H31A H 0.3068 0.3746 0.7058 0.101 Uiso 1 1 calc R A .
H31B H 0.4130 0.3241 0.6558 0.101 Uiso 1 1 calc R . .
H31C H 0.4695 0.4158 0.7237 0.101 Uiso 1 1 calc R . .
C32 C 0.5228(11) 0.3152(9) 0.9832(6) 0.085(3) Uani 1 1 d . A .
H32A H 0.5783 0.3784 0.9897 0.127 Uiso 1 1 calc R . .
H32B H 0.5230 0.2700 0.9369 0.127 Uiso 1 1 calc R . .
H32C H 0.5639 0.2843 1.0168 0.127 Uiso 1 1 calc R . .
C33 C 0.4788(13) 0.4785(8) 1.1052(6) 0.091(3) Uani 1 1 d . . .
H33A H 0.5231 0.4391 1.1324 0.137 Uiso 1 1 calc R A .
H33B H 0.4455 0.5378 1.1355 0.137 Uiso 1 1 calc R . .
H33C H 0.5474 0.4995 1.0805 0.137 Uiso 1 1 calc R . .
C34 C -0.0573(11) 0.3977(7) 1.0347(6) 0.077(2) Uani 1 1 d . . .
H34A H -0.1267 0.3646 0.9936 0.116 Uiso 1 1 calc R A .
H34B H -0.0632 0.4701 1.0482 0.116 Uiso 1 1 calc R . .
H34C H -0.0765 0.3729 1.0720 0.116 Uiso 1 1 calc R . .
C35 C -0.0206(9) 0.2431(6) 0.9081(4) 0.0584(18) Uani 1 1 d . A .
H35A H -0.0582 0.1881 0.9221 0.088 Uiso 1 1 calc R . .
H35B H 0.0046 0.2163 0.8625 0.088 Uiso 1 1 calc R . .
H35C H -0.0920 0.2899 0.9070 0.088 Uiso 1 1 calc R . .
C36 C 0.2927(12) 0.0833(8) 0.9934(5) 0.079(3) Uani 1 1 d . A .
H36A H 0.2327 0.1070 1.0281 0.119 Uiso 1 1 calc R . .
H36B H 0.3514 0.1402 0.9908 0.119 Uiso 1 1 calc R . .
H36C H 0.3530 0.0355 1.0058 0.119 Uiso 1 1 calc R . .
C37 C 0.1313(15) -0.1084(8) 0.9720(5) 0.091(3) Uani 1 1 d . . .
H37A H 0.0720 -0.1721 0.9562 0.137 Uiso 1 1 calc R A .
H37B H 0.0973 -0.0624 1.0109 0.137 Uiso 1 1 calc R . .
H37C H 0.2285 -0.1200 0.9861 0.137 Uiso 1 1 calc R . .
C38 C -0.0515(13) -0.1353(8) 0.7224(6) 0.089(3) Uani 1 1 d . . .
H38A H -0.1358 -0.1020 0.7140 0.133 Uiso 1 1 calc R A .
H38B H -0.0793 -0.2028 0.7229 0.133 Uiso 1 1 calc R . .
H38C H 0.0044 -0.1397 0.6860 0.133 Uiso 1 1 calc R . .
C39 C 0.1039(11) 0.0601(7) 0.7415(4) 0.069(2) Uani 1 1 d . A .
H39A H 0.0430 0.0133 0.7015 0.104 Uiso 1 1 calc R . .
H39B H 0.1983 0.0683 0.7305 0.104 Uiso 1 1 calc R . .
H39C H 0.0653 0.1250 0.7536 0.104 Uiso 1 1 calc R . .
C1 C 0.8815(13) 0.3412(11) 0.4964(6) 0.049(3) Uiso 0.609(10) 1 d PD A 1
C2 C 0.9340(17) 0.4051(13) 0.6393(8) 0.074(4) Uiso 0.609(10) 1 d PD A 1
O1 O 0.9240(15) 0.3742(12) 0.4558(7) 0.091(4) Uiso 0.609(10) 1 d PD A 1
O2 O 1.0114(19) 0.4697(13) 0.6834(8) 0.120(5) Uiso 0.609(10) 1 d PD A 1
C3 C 0.9729(16) 0.2256(13) 0.5862(9) 0.075(4) Uiso 0.609(10) 1 d PD A 1
O3 O 1.0738(15) 0.1851(12) 0.6003(9) 0.111(5) Uiso 0.609(10) 1 d PD A 1
N1 N 0.6604(11) 0.1797(8) 0.4930(4) 0.071(4) Uani 0.609(10) 1 d PG A 1
C41 C 0.6937(15) 0.0817(10) 0.4601(5) 0.109(8) Uani 0.609(10) 1 d PGD A 1
C42 C 0.585(2) 0.0050(8) 0.4240(5) 0.153(15) Uani 0.609(10) 1 d PG A 1
H42 H 0.6070 -0.0606 0.4020 0.183 Uiso 0.609(10) 1 calc PR A 1
C43 C 0.4423(18) 0.0263(11) 0.4208(6) 0.128(16) Uani 0.609(10) 1 d PG A 1
H43 H 0.3693 -0.0250 0.3967 0.153 Uiso 0.609(10) 1 calc PR A 1
C44 C 0.4089(12) 0.1244(13) 0.4538(6) 0.139(11) Uani 0.609(10) 1 d PGD A 1
C45 C 0.5180(12) 0.2011(9) 0.4899(5) 0.080(6) Uani 0.609(10) 1 d PGD A 1
N2 N 0.6120(9) 0.3699(9) 0.5552(5) 0.063(4) Uani 0.609(10) 1 d PG A 1
C46 C 0.4948(11) 0.2995(8) 0.5203(5) 0.062(4) Uani 0.609(10) 1 d PGD A 1
C47 C 0.3572(9) 0.3306(13) 0.5173(6) 0.109(9) Uani 0.609(10) 1 d PGD A 1
C48 C 0.3368(13) 0.4321(14) 0.5492(7) 0.118(11) Uani 0.609(10) 1 d PG A 1
H48 H 0.2447 0.4529 0.5472 0.142 Uiso 0.609(10) 1 calc PR A 1
C49 C 0.4540(18) 0.5025(10) 0.5841(7) 0.117(10) Uani 0.609(10) 1 d PG A 1
H49 H 0.4404 0.5704 0.6054 0.141 Uiso 0.609(10) 1 calc PR A 1
C50 C 0.5916(15) 0.4714(8) 0.5871(6) 0.090(6) Uani 0.609(10) 1 d PGD A 1
C40 C 0.841(3) 0.063(2) 0.4575(15) 0.158(14) Uani 0.609(10) 1 d PD A 1
H40A H 0.9016 0.1230 0.4858 0.237 Uiso 0.609(10) 1 calc PR A 1
H40B H 0.8572 0.0462 0.4101 0.237 Uiso 0.609(10) 1 calc PR A 1
H40C H 0.8616 0.0071 0.4748 0.237 Uiso 0.609(10) 1 calc PR A 1
C51 C 0.708(4) 0.5475(17) 0.6244(13) 0.160(17) Uani 0.609(10) 1 d PD A 1
H51A H 0.7965 0.5167 0.6235 0.239 Uiso 0.609(10) 1 calc PR A 1
H51B H 0.6937 0.5766 0.6719 0.239 Uiso 0.609(10) 1 calc PR A 1
H51C H 0.7106 0.6001 0.6028 0.239 Uiso 0.609(10) 1 calc PR A 1
C52 C 0.270(2) 0.158(3) 0.4515(10) 0.19(2) Uani 0.609(10) 1 d PD A 1
H52 H 0.1930 0.1100 0.4280 0.227 Uiso 0.609(10) 1 calc PR A 1
C53 C 0.239(2) 0.260(2) 0.4823(8) 0.13(2) Uani 0.609(10) 1 d PD A 1
H53 H 0.1462 0.2783 0.4795 0.158 Uiso 0.609(10) 1 calc PR A 1
Re1 Re 0.8123(3) 0.2979(2) 0.56867(16) 0.0549(4) Uani 0.609(10) 1 d PD A 1
Re1' Re 0.7990(6) 0.2790(6) 0.5584(4) 0.0853(16) Uani 0.389(10) 1 d PD A 2
O1' O 0.902(2) 0.3193(18) 0.4309(9) 0.084(5) Uiso 0.389(10) 1 d PD A 2
O2' O 1.052(2) 0.419(2) 0.6624(13) 0.118(8) Uiso 0.389(10) 1 d PD A 2
C2' C 0.956(2) 0.364(2) 0.6233(14) 0.080(7) Uiso 0.389(10) 1 d PD A 2
C1' C 0.857(3) 0.294(2) 0.4749(12) 0.077(7) Uiso 0.389(10) 1 d PD A 2
C3' C 0.924(2) 0.1738(15) 0.5541(12) 0.063(5) Uiso 0.389(10) 1 d PD A 2
O3' O 1.011(2) 0.1217(17) 0.5667(14) 0.110(7) Uiso 0.389(10) 1 d PD A 2
N1' N 0.6068(18) 0.1936(14) 0.4912(8) 0.074(8) Uiso 0.389(10) 1 d PG A 2
C41' C 0.595(2) 0.0911(15) 0.4516(10) 0.081(8) Uiso 0.389(10) 1 d PGD A 2
C42' C 0.461(3) 0.0389(11) 0.4216(9) 0.118(19) Uiso 0.389(10) 1 d PG A 2
H42' H 0.4531 -0.0297 0.3952 0.142 Uiso 0.389(10) 1 calc PR A 2
C43' C 0.338(2) 0.0893(15) 0.4312(10) 0.113(14) Uiso 0.389(10) 1 d PG A 2
H43' H 0.2482 0.0543 0.4111 0.136 Uiso 0.389(10) 1 calc PR A 2
C44' C 0.3496(19) 0.1918(15) 0.4707(10) 0.075(7) Uiso 0.389(10) 1 d PGD A 2
C45' C 0.484(2) 0.2440(11) 0.5007(8) 0.082(12) Uiso 0.389(10) 1 d PGD A 2
N2' N 0.6386(15) 0.3963(12) 0.5666(9) 0.048(5) Uiso 0.389(10) 1 d PG A 2
C46' C 0.5027(18) 0.3470(9) 0.5363(7) 0.044(5) Uiso 0.389(10) 1 d PGD A 2
C47' C 0.3830(14) 0.4015(12) 0.5428(9) 0.068(7) Uiso 0.389(10) 1 d PGD A 2
C48' C 0.3991(17) 0.5053(12) 0.5795(10) 0.071(7) Uiso 0.389(10) 1 d PG A 2
H48' H 0.3190 0.5418 0.5838 0.085 Uiso 0.389(10) 1 calc PR A 2
C49' C 0.535(2) 0.5546(9) 0.6098(11) 0.078(7) Uiso 0.389(10) 1 d PG A 2
H49' H 0.5458 0.6241 0.6344 0.094 Uiso 0.389(10) 1 calc PR A 2
C50' C 0.6547(15) 0.5001(12) 0.6033(12) 0.085(11) Uiso 0.389(10) 1 d PGD A 2
C40' C 0.721(4) 0.046(3) 0.432(2) 0.107(11) Uiso 0.389(10) 1 d PD A 2
H40D H 0.8036 0.0925 0.4563 0.161 Uiso 0.389(10) 1 calc PR A 2
H40E H 0.7171 0.0327 0.3822 0.161 Uiso 0.389(10) 1 calc PR A 2
H40F H 0.7259 -0.0163 0.4424 0.161 Uiso 0.389(10) 1 calc PR A 2
C51' C 0.795(3) 0.552(4) 0.618(3) 0.121(15) Uiso 0.389(10) 1 d PD A 2
H51D H 0.8642 0.5027 0.6099 0.181 Uiso 0.389(10) 1 calc PR A 2
H51E H 0.8146 0.5943 0.6661 0.181 Uiso 0.389(10) 1 calc PR A 2
H51F H 0.8010 0.5935 0.5884 0.181 Uiso 0.389(10) 1 calc PR A 2
C52' C 0.229(3) 0.244(2) 0.4762(14) 0.098(16) Uiso 0.389(10) 1 d PD A 2
H52' H 0.1379 0.2106 0.4566 0.117 Uiso 0.389(10) 1 calc PR A 2
C53' C 0.250(3) 0.346(2) 0.5120(11) 0.093(10) Uiso 0.389(10) 1 d PD A 2
H53' H 0.1695 0.3822 0.5160 0.112 Uiso 0.389(10) 1 calc PR A 2

loop_
_atom_site_aniso_label
_atom_site_aniso_U_11
_atom_site_aniso_U_22
_atom_site_aniso_U_33
_atom_site_aniso_U_23
_atom_site_aniso_U_13
_atom_site_aniso_U_12
C4 0.057(4) 0.062(4) 0.045(4) 0.012(3) 0.014(3) 0.009(3)
C5 0.055(4) 0.058(4) 0.038(3) 0.004(3) 0.009(3) -0.007(3)
C6 0.046(3) 0.055(4) 0.034(3) 0.005(3) 0.001(3) -0.013(3)
C7 0.045(4) 0.055(4) 0.049(4) 0.010(3) 0.001(3) -0.003(3)
C8 0.053(4) 0.060(4) 0.057(4) 0.027(4) 0.001(3) -0.001(3)
C9 0.053(4) 0.055(4) 0.045(4) 0.020(3) 0.006(3) -0.008(3)
C10 0.046(4) 0.057(4) 0.051(4) 0.023(3) 0.008(3) -0.003(3)
C11 0.055(4) 0.056(4) 0.039(3) 0.017(3) 0.008(3) -0.003(3)
B1 0.048(4) 0.059(5) 0.052(4) 0.025(4) 0.004(3) -0.002(3)
C12 0.054(4) 0.057(4) 0.051(4) 0.025(3) 0.006(3) -0.010(3)
C13 0.067(5) 0.064(5) 0.054(4) 0.025(4) 0.003(4) -0.015(4)
C14 0.072(5) 0.054(4) 0.060(5) 0.021(4) -0.006(4) -0.022(4)
C15 0.083(6) 0.047(4) 0.059(5) 0.015(3) 0.008(4) -0.011(4)
C16 0.072(5) 0.052(4) 0.054(4) 0.023(3) 0.012(4) -0.004(4)
C17 0.066(5) 0.057(4) 0.050(4) 0.025(3) 0.010(3) -0.007(3)
C18 0.109(8) 0.053(5) 0.060(5) 0.004(4) 0.006(5) -0.017(5)
C19 0.139(12) 0.074(7) 0.093(9) 0.016(6) 0.004(8) -0.027(7)
C20 0.058(4) 0.060(4) 0.046(4) 0.023(3) 0.014(3) 0.001(3)
C21 0.073(5) 0.061(4) 0.043(4) 0.021(3) 0.013(3) -0.001(4)
C22 0.088(6) 0.061(5) 0.053(4) 0.028(4) 0.015(4) -0.001(4)
C23 0.093(7) 0.054(4) 0.069(5) 0.023(4) 0.013(5) -0.007(4)
C24 0.074(5) 0.054(4) 0.056(4) 0.014(4) 0.010(4) -0.005(4)
C25 0.056(4) 0.059(4) 0.044(4) 0.017(3) 0.010(3) 0.000(3)
C26 0.136(11) 0.073(6) 0.092(8) 0.035(6) -0.008(7) -0.034(7)
C27 0.21(2) 0.114(11) 0.128(13) 0.062(10) -0.042(12) -0.080(13)
C28 0.058(5) 0.090(6) 0.064(5) 0.023(4) 0.011(4) 0.016(4)
C29 0.071(6) 0.094(7) 0.088(7) 0.055(6) 0.007(5) 0.014(5)
C30 0.061(4) 0.071(5) 0.061(5) 0.033(4) 0.019(4) 0.011(4)
C31 0.078(6) 0.076(5) 0.062(5) 0.036(4) 0.024(4) 0.014(4)
C32 0.064(6) 0.106(8) 0.079(6) 0.031(6) 0.000(5) -0.014(5)
C33 0.098(8) 0.075(6) 0.077(7) 0.006(5) -0.007(6) -0.029(6)
C34 0.084(6) 0.065(5) 0.080(6) 0.016(4) 0.025(5) -0.001(5)
C35 0.057(4) 0.064(4) 0.049(4) 0.014(3) 0.005(3) -0.012(3)
C36 0.105(7) 0.084(6) 0.050(5) 0.034(4) -0.001(5) -0.020(5)
C37 0.134(10) 0.080(6) 0.069(6) 0.043(5) 0.008(6) -0.017(6)
C38 0.107(8) 0.068(6) 0.081(7) 0.023(5) -0.008(6) -0.019(5)
C39 0.087(6) 0.080(6) 0.038(4) 0.021(4) 0.001(4) -0.010(5)
N1 0.096(11) 0.090(10) 0.032(6) 0.022(6) 0.016(6) 0.025(8)
C41 0.14(2) 0.114(16) 0.041(8) -0.021(10) 0.021(10) -0.027(15)
C42 0.28(5) 0.101(17) 0.049(11) 0.006(11) -0.012(18) 0.00(2)
C43 0.17(3) 0.12(2) 0.044(10) 0.004(11) -0.052(14) -0.06(2)
C44 0.13(2) 0.20(3) 0.103(18) 0.09(2) 0.003(17) -0.03(2)
C45 0.089(13) 0.111(15) 0.034(6) 0.035(8) -0.022(7) -0.044(12)
N2 0.067(9) 0.077(9) 0.060(8) 0.035(7) 0.027(7) 0.022(8)
C46 0.052(8) 0.082(16) 0.062(8) 0.035(10) 0.013(6) 0.005(7)
C47 0.061(10) 0.22(3) 0.095(13) 0.110(19) 0.028(10) 0.047(14)
C48 0.122(19) 0.19(3) 0.101(16) 0.099(19) 0.059(15) 0.10(2)
C49 0.13(2) 0.17(3) 0.108(17) 0.085(18) 0.057(17) 0.08(2)
C50 0.127(19) 0.104(14) 0.063(10) 0.048(10) 0.041(12) 0.047(14)
C40 0.15(2) 0.13(2) 0.13(2) -0.053(17) 0.018(18) 0.073(18)
C51 0.32(5) 0.068(13) 0.108(19) 0.016(12) 0.11(3) 0.00(2)
C52 0.078(19) 0.36(6) 0.16(3) 0.17(4) -0.057(19) -0.09(3)
C53 0.035(8) 0.27(6) 0.11(2) 0.10(3) -0.008(10) -0.006(18)
Re1 0.0493(6) 0.0701(8) 0.0552(7) 0.0275(5) 0.0210(5) 0.0130(4)
Re1' 0.0527(13) 0.155(4) 0.0674(19) 0.052(2) 0.0299(12) 0.032(2)

loop_
_atom_type_symbol
_atom_type_description
_atom_type_scat_dispersion_real
_atom_type_scat_dispersion_imag
_atom_type_scat_source
C C 0.0033 0.0016 'International Tables Vol C Tables 4.2.6.8 and 6.1.1.4'
H H 0.0000 0.0000 'International Tables Vol C Tables 4.2.6.8 and 6.1.1.4'
Re Re -1.0185 7.2310 'International Tables Vol C Tables 4.2.6.8 and 6.1.1.4'
O O 0.0106 0.0060 'International Tables Vol C Tables 4.2.6.8 and 6.1.1.4'
N N 0.0061 0.0033 'International Tables Vol C Tables 4.2.6.8 and 6.1.1.4'
B B 0.0013 0.0007 'International Tables Vol C Tables 4.2.6.8 and 6.1.1.4'

loop_
_geom_angle_atom_site_label_1
_geom_angle_atom_site_label_2
_geom_angle_atom_site_label_3
_geom_angle
_geom_angle_site_symmetry_1
_geom_angle_site_symmetry_3
_geom_angle_publ_flag
C5 C4 Re1 172.3(7) . . ?
C5 C4 Re1' 170.5(7) . . ?
Re1 C4 Re1' 7.8(3) . . ?
C4 C5 C6 175.9(9) . . ?
C7 C6 C11 119.9(6) . . ?
C7 C6 C5 121.0(7) . . ?
C11 C6 C5 119.1(7) . . ?
C8 C7 C6 119.9(7) . . ?
C8 C7 C28 121.0(7) . . ?
C6 C7 C28 119.1(7) . . ?
C7 C8 C9 121.6(7) . . ?
C7 C8 C29 119.4(8) . . ?
C9 C8 C29 118.7(8) . . ?
C8 C9 C10 118.2(7) . . ?
C8 C9 B1 121.6(6) . . ?
C10 C9 B1 120.0(7) . . ?
C11 C10 C9 119.8(7) . . ?
C11 C10 C30 119.4(6) . . ?
C9 C10 C30 120.7(7) . . ?
C10 C11 C6 120.4(6) . . ?
C10 C11 C31 120.8(7) . . ?
C6 C11 C31 118.7(7) . . ?
C9 B1 C20 120.9(7) . . ?
C9 B1 C12 120.1(6) . . ?
C20 B1 C12 119.0(6) . . ?
C13 C12 C17 119.4(8) . . ?
C13 C12 B1 120.2(7) . . ?
C17 C12 B1 120.3(7) . . ?
C14 C13 C12 120.8(8) . . ?
C14 C13 C32 116.9(8) . . ?
C12 C13 C32 122.3(8) . . ?
C13 C14 C15 118.8(7) . . ?
C13 C14 C33 122.3(9) . . ?
C15 C14 C33 118.8(9) . . ?
C16 C15 C14 121.1(8) . . ?
C16 C15 C18 120.5(9) . . ?
C14 C15 C18 118.4(8) . . ?
C15 C16 C17 118.8(8) . . ?
C15 C16 C34 119.6(8) . . ?
C17 C16 C34 121.6(8) . . ?
C16 C17 C12 120.9(7) . . ?
C16 C17 C35 117.4(8) . . ?
C12 C17 C35 121.5(7) . . ?
C19 C18 C15 178.7(13) . . ?
C18 C19 H19 180.0 . . ?
C25 C20 C21 118.8(7) . . ?
C25 C20 B1 120.6(6) . . ?
C21 C20 B1 120.5(7) . . ?
C22 C21 C20 120.1(7) . . ?
C22 C21 C36 118.0(7) . . ?
C20 C21 C36 121.9(7) . . ?
C23 C22 C21 119.4(7) . . ?
C23 C22 C37 120.0(8) . . ?
C21 C22 C37 120.6(8) . . ?
C22 C23 C24 122.1(8) . . ?
C22 C23 C26 119.1(9) . . ?
C24 C23 C26 118.9(9) . . ?
C25 C24 C23 118.3(8) . . ?
C25 C24 C38 122.2(8) . . ?
C23 C24 C38 119.5(8) . . ?
C24 C25 C20 121.3(7) . . ?
C24 C25 C39 118.1(7) . . ?
C20 C25 C39 120.5(7) . . ?
C27 C26 C23 178(2) . . ?
C26 C27 H27 180.0 . . ?
C7 C28 H28A 109.5 . . ?
C7 C28 H28B 109.5 . . ?
H28A C28 H28B 109.5 . . ?
C7 C28 H28C 109.5 . . ?
H28A C28 H28C 109.5 . . ?
H28B C28 H28C 109.5 . . ?
C8 C29 H29A 109.5 . . ?
C8 C29 H29B 109.5 . . ?
H29A C29 H29B 109.5 . . ?
C8 C29 H29C 109.5 . . ?
H29A C29 H29C 109.5 . . ?
H29B C29 H29C 109.5 . . ?
C10 C30 H30A 109.5 . . ?
C10 C30 H30B 109.5 . . ?
H30A C30 H30B 109.5 . . ?
C10 C30 H30C 109.5 . . ?
H30A C30 H30C 109.5 . . ?
H30B C30 H30C 109.5 . . ?
C11 C31 H31A 109.5 . . ?
C11 C31 H31B 109.5 . . ?
H31A C31 H31B 109.5 . . ?
C11 C31 H31C 109.5 . . ?
H31A C31 H31C 109.5 . . ?
H31B C31 H31C 109.5 . . ?
C13 C32 H32A 109.5 . . ?
C13 C32 H32B 109.5 . . ?
H32A C32 H32B 109.5 . . ?
C13 C32 H32C 109.5 . . ?
H32A C32 H32C 109.5 . . ?
H32B C32 H32C 109.5 . . ?
C14 C33 H33A 109.5 . . ?
C14 C33 H33B 109.5 . . ?
H33A C33 H33B 109.5 . . ?
C14 C33 H33C 109.5 . . ?
H33A C33 H33C 109.5 . . ?
H33B C33 H33C 109.5 . . ?
C16 C34 H34A 109.5 . . ?
C16 C34 H34B 109.5 . . ?
H34A C34 H34B 109.5 . . ?
C16 C34 H34C 109.5 . . ?
H34A C34 H34C 109.5 . . ?
H34B C34 H34C 109.5 . . ?
C17 C35 H35A 109.5 . . ?
C17 C35 H35B 109.5 . . ?
H35A C35 H35B 109.5 . . ?
C17 C35 H35C 109.5 . . ?
H35A C35 H35C 109.5 . . ?
H35B C35 H35C 109.5 . . ?
C21 C36 H36A 109.5 . . ?
C21 C36 H36B 109.5 . . ?
H36A C36 H36B 109.5 . . ?
C21 C36 H36C 109.5 . . ?
H36A C36 H36C 109.5 . . ?
H36B C36 H36C 109.5 . . ?
C22 C37 H37A 109.5 . . ?
C22 C37 H37B 109.5 . . ?
H37A C37 H37B 109.5 . . ?
C22 C37 H37C 109.5 . . ?
H37A C37 H37C 109.5 . . ?
H37B C37 H37C 109.5 . . ?
C24 C38 H38A 109.5 . . ?
C24 C38 H38B 109.5 . . ?
H38A C38 H38B 109.5 . . ?
C24 C38 H38C 109.5 . . ?
H38A C38 H38C 109.5 . . ?
H38B C38 H38C 109.5 . . ?
C25 C39 H39A 109.5 . . ?
C25 C39 H39B 109.5 . . ?
H39A C39 H39B 109.5 . . ?
C25 C39 H39C 109.5 . . ?
H39A C39 H39C 109.5 . . ?
H39B C39 H39C 109.5 . . ?
O1 C1 Re1 175.3(14) . . ?
O2 C2 Re1 178.4(18) . . ?
O3 C3 Re1 176.4(18) . . ?
C41 N1 C45 120.0 . . ?
C41 N1 Re1 123.9(6) . . ?
C45 N1 Re1 114.8(6) . . ?
N1 C41 C42 120.0 . . ?
N1 C41 C40 119.5(13) . . ?
C42 C41 C40 120.2(13) . . ?
C41 C42 C43 120.0 . . ?
C41 C42 H42 120.0 . . ?
C43 C42 H42 120.0 . . ?
C44 C43 C42 120.0 . . ?
C44 C43 H43 120.0 . . ?
C42 C43 H43 120.0 . . ?
C43 C44 C45 120.0 . . ?
C43 C44 C52 126.0(16) . . ?
C45 C44 C52 113.9(16) . . ?
C46 C45 C44 123.6(9) . . ?
C46 C45 N1 116.3(9) . . ?
C44 C45 N1 120.0 . . ?
C46 N2 C50 120.0 . . ?
C46 N2 Re1 113.0(6) . . ?
C50 N2 Re1 126.2(6) . . ?
C45 C46 N2 118.7(9) . . ?
C45 C46 C47 121.3(9) . . ?
N2 C46 C47 120.0 . . ?
C46 C47 C48 120.0 . . ?
C46 C47 C53 120.0(15) . . ?
C48 C47 C53 120.0(15) . . ?
C47 C48 C49 120.0 . . ?
C47 C48 H48 120.0 . . ?
C49 C48 H48 120.0 . . ?
C50 C49 C48 120.0 . . ?
C50 C49 H49 120.0 . . ?
C48 C49 H49 120.0 . . ?
C49 C50 N2 120.0 . . ?
C49 C50 C51 117.2(15) . . ?
N2 C50 C51 122.7(15) . . ?
C41 C40 H40A 109.5 . . ?
C41 C40 H40B 109.5 . . ?
H40A C40 H40B 109.5 . . ?
C41 C40 H40C 109.5 . . ?
H40A C40 H40C 109.5 . . ?
H40B C40 H40C 109.5 . . ?
C50 C51 H51A 109.5 . . ?
C50 C51 H51B 109.5 . . ?
H51A C51 H51B 109.5 . . ?
C50 C51 H51C 109.5 . . ?
H51A C51 H51C 109.5 . . ?
H51B C51 H51C 109.5 . . ?
C53 C52 C44 125(3) . . ?
C53 C52 H52 117.5 . . ?
C44 C52 H52 117.5 . . ?
C47 C53 C52 116(2) . . ?
C47 C53 H53 121.9 . . ?
C52 C53 H53 121.9 . . ?
C3 Re1 C2 79.9(8) . . ?
C3 Re1 C1 95.8(6) . . ?
C2 Re1 C1 90.8(7) . . ?
C3 Re1 C4 91.3(6) . . ?
C2 Re1 C4 93.3(6) . . ?
C1 Re1 C4 172.3(4) . . ?
C3 Re1 N1 103.1(7) . . ?
C2 Re1 N1 175.5(7) . . ?
C1 Re1 N1 92.3(5) . . ?
C4 Re1 N1 83.3(3) . . ?
C3 Re1 N2 172.6(6) . . ?
C2 Re1 N2 102.4(7) . . ?
C1 Re1 N2 91.2(4) . . ?
C4 Re1 N2 81.5(3) . . ?
N1 Re1 N2 74.2(5) . . ?
C3' Re1' C2' 83.8(12) . . ?
C3' Re1' C1' 88.9(11) . . ?
C2' Re1' C1' 97.0(13) . . ?
C3' Re1' C4 93.3(7) . . ?
C2' Re1' C4 90.5(10) . . ?
C1' Re1' C4 172.3(10) . . ?
C3' Re1' N1' 101.4(9) . . ?
C2' Re1' N1' 174.0(11) . . ?
C1' Re1' N1' 86.1(10) . . ?
C4 Re1' N1' 86.2(5) . . ?
C3' Re1' N2' 175.5(9) . . ?
C2' Re1' N2' 98.3(11) . . ?
C1' Re1' N2' 94.8(10) . . ?
C4 Re1' N2' 82.7(5) . . ?
N1' Re1' N2' 76.2(7) . . ?
O2' C2' Re1' 178(3) . . ?
O1' C1' Re1' 169(3) . . ?
O3' C3' Re1' 165(2) . . ?
C41' N1' C45' 120.0 . . ?
C41' N1' Re1' 125.2(10) . . ?
C45' N1' Re1' 113.7(10) . . ?
C42' C41' N1' 120.0 . . ?
C42' C41' C40' 120(2) . . ?
N1' C41' C40' 119(2) . . ?
C41' C42' C43' 120.0 . . ?
C41' C42' H42' 120.0 . . ?
C43' C42' H42' 120.0 . . ?
C44' C43' C42' 120.0 . . ?
C44' C43' H43' 120.0 . . ?
C42' C43' H43' 120.0 . . ?
C52' C44' C43' 120(2) . . ?
C52' C44' C45' 120(2) . . ?
C43' C44' C45' 120.0 . . ?
C46' C45' C44' 122.6(15) . . ?
C46' C45' N1' 117.3(15) . . ?
C44' C45' N1' 120.0 . . ?
C46' N2' C50' 120.0 . . ?
C46' N2' Re1' 109.2(9) . . ?
C50' N2' Re1' 130.2(9) . . ?
C45' C46' N2' 121.0(14) . . ?
C45' C46' C47' 119.0(14) . . ?
N2' C46' C47' 120.0 . . ?
C48' C47' C46' 120.0 . . ?
C48' C47' C53' 123.4(18) . . ?
C46' C47' C53' 116.6(18) . . ?
C47' C48' C49' 120.0 . . ?
C47' C48' H48' 120.0 . . ?
C49' C48' H48' 120.0 . . ?
C48' C49' C50' 120.0 . . ?
C48' C49' H49' 120.0 . . ?
C50' C49' H49' 120.0 . . ?
C49' C50' N2' 120.0 . . ?
C49' C50' C51' 121(2) . . ?
N2' C50' C51' 118(2) . . ?
C41' C40' H40D 109.5 . . ?
C41' C40' H40E 109.5 . . ?
H40D C40' H40E 109.5 . . ?
C41' C40' H40F 109.5 . . ?
H40D C40' H40F 109.5 . . ?
H40E C40' H40F 109.5 . . ?
C50' C51' H51D 109.5 . . ?
C50' C51' H51E 109.5 . . ?
H51D C51' H51E 109.5 . . ?
C50' C51' H51F 109.5 . . ?
H51D C51' H51F 109.5 . . ?
H51E C51' H51F 109.5 . . ?
C44' C52' C53' 117(3) . . ?
C44' C52' H52' 121.7 . . ?
C53' C52' H52' 121.7 . . ?
C52' C53' C47' 125(3) . . ?
C52' C53' H53' 117.3 . . ?
C47' C53' H53' 117.3 . . ?

loop_
_geom_bond_atom_site_label_1
_geom_bond_atom_site_label_2
_geom_bond_distance
_geom_bond_site_symmetry_2
_geom_bond_publ_flag
C4 C5 1.187(11) . ?
C4 Re1 2.142(8) . ?
C4 Re1' 2.147(9) . ?
C5 C6 1.439(10) . ?
C6 C7 1.402(10) . ?
C6 C11 1.416(11) . ?
C7 C8 1.384(11) . ?
C7 C28 1.511(11) . ?
C8 C9 1.424(11) . ?
C8 C29 1.531(11) . ?
C9 C10 1.426(10) . ?
C9 B1 1.562(11) . ?
C10 C11 1.404(10) . ?
C10 C30 1.493(11) . ?
C11 C31 1.510(10) . ?
B1 C20 1.593(11) . ?
B1 C12 1.613(12) . ?
C12 C13 1.398(11) . ?
C12 C17 1.411(12) . ?
C13 C14 1.387(13) . ?
C13 C32 1.525(14) . ?
C14 C15 1.428(14) . ?
C14 C33 1.538(12) . ?
C15 C16 1.391(12) . ?
C15 C18 1.443(13) . ?
C16 C17 1.398(12) . ?
C16 C34 1.496(13) . ?
C17 C35 1.512(11) . ?
C18 C19 1.124(17) . ?
C19 H19 0.9300 . ?
C20 C25 1.409(11) . ?
C20 C21 1.424(10) . ?
C21 C22 1.396(12) . ?
C21 C36 1.505(12) . ?
C22 C23 1.382(13) . ?
C22 C37 1.513(11) . ?
C23 C24 1.413(12) . ?
C23 C26 1.472(13) . ?
C24 C25 1.384(11) . ?
C24 C38 1.511(13) . ?
C25 C39 1.514(10) . ?
C26 C27 1.102(17) . ?
C27 H27 0.9300 . ?
C28 H28A 0.9600 . ?
C28 H28B 0.9600 . ?
C28 H28C 0.9600 . ?
C29 H29A 0.9600 . ?
C29 H29B 0.9600 . ?
C29 H29C 0.9600 . ?
C30 H30A 0.9600 . ?
C30 H30B 0.9600 . ?
C30 H30C 0.9600 . ?
C31 H31A 0.9600 . ?
C31 H31B 0.9600 . ?
C31 H31C 0.9600 . ?
C32 H32A 0.9600 . ?
C32 H32B 0.9600 . ?
C32 H32C 0.9600 . ?
C33 H33A 0.9600 . ?
C33 H33B 0.9600 . ?
C33 H33C 0.9600 . ?
C34 H34A 0.9600 . ?
C34 H34B 0.9600 . ?
C34 H34C 0.9600 . ?
C35 H35A 0.9600 . ?
C35 H35B 0.9600 . ?
C35 H35C 0.9600 . ?
C36 H36A 0.9600 . ?
C36 H36B 0.9600 . ?
C36 H36C 0.9600 . ?
C37 H37A 0.9600 . ?
C37 H37B 0.9600 . ?
C37 H37C 0.9600 . ?
C38 H38A 0.9600 . ?
C38 H38B 0.9600 . ?
C38 H38C 0.9600 . ?
C39 H39A 0.9600 . ?
C39 H39B 0.9600 . ?
C39 H39C 0.9600 . ?
C1 O1 1.167(12) . ?
C1 Re1 1.932(10) . ?
C2 O2 1.183(14) . ?
C2 Re1 1.911(12) . ?
C3 O3 1.175(13) . ?
C3 Re1 1.909(11) . ?
N1 C41 1.3900 . ?
N1 C45 1.3900 . ?
N1 Re1 2.172(9) . ?
C41 C42 1.3900 . ?
C41 C40 1.43(2) . ?
C42 C43 1.3900 . ?
C42 H42 0.9300 . ?
C43 C44 1.3900 . ?
C43 H43 0.9300 . ?
C44 C45 1.3900 . ?
C44 C52 1.415(17) . ?
C45 C46 1.354(15) . ?
N2 C46 1.3900 . ?
N2 C50 1.3900 . ?
N2 Re1 2.203(8) . ?
C46 C47 1.3900 . ?
C47 C48 1.3900 . ?
C47 C53 1.397(17) . ?
C48 C49 1.3900 . ?
C48 H48 0.9300 . ?
C49 C50 1.3900 . ?
C49 H49 0.9300 . ?
C50 C51 1.43(2) . ?
C40 H40A 0.9600 . ?
C40 H40B 0.9600 . ?
C40 H40C 0.9600 . ?
C51 H51A 0.9600 . ?
C51 H51B 0.9600 . ?
C51 H51C 0.9600 . ?
C52 C53 1.413(19) . ?
C52 H52 0.9300 . ?
C53 H53 0.9300 . ?
Re1' C3' 1.911(13) . ?
Re1' C2' 1.917(13) . ?
Re1' C1' 1.924(13) . ?
Re1' N1' 2.162(18) . ?
Re1' N2' 2.259(14) . ?
O1' C1' 1.181(15) . ?
O2' C2' 1.175(15) . ?
C3' O3' 1.171(15) . ?
N1' C41' 1.3900 . ?
N1' C45' 1.3900 . ?
C41' C42' 1.3900 . ?
C41' C40' 1.42(2) . ?
C42' C43' 1.3900 . ?
C42' H42' 0.9300 . ?
C43' C44' 1.3900 . ?
C43' H43' 0.9300 . ?
C44' C52' 1.375(19) . ?
C44' C45' 1.3900 . ?
C45' C46' 1.375(18) . ?
N2' C46' 1.3900 . ?
N2' C50' 1.3900 . ?
C46' C47' 1.3900 . ?
C47' C48' 1.3900 . ?
C47' C53' 1.393(19) . ?
C48' C49' 1.3900 . ?
C48' H48' 0.9300 . ?
C49' C50' 1.3900 . ?
C49' H49' 0.9300 . ?
C50' C51' 1.42(2) . ?
C40' H40D 0.9600 . ?
C40' H40E 0.9600 . ?
C40' H40F 0.9600 . ?
C51' H51D 0.9600 . ?
C51' H51E 0.9600 . ?
C51' H51F 0.9600 . ?
C52' C53' 1.38(2) . ?
C52' H52' 0.9300 . ?
C53' H53' 0.9300 . ?
